data_7040838
loop_
_publ_author_name
'Farinella, F.'
'Maini, L.'
'Mazzeo, P. P.'
'Fattori, V.'
'Monti, F.'
'Braga, D.'

_publ_section_title
;
 White luminescence achieved by a multiple thermochromic emission in a
 hybrid organic-inorganic compound based on 3-picolylamine and copper(i)
 iodide.
;
_journal_issue 44
_journal_name_full 'Dalton transactions (Cambridge, England : 2003)'
_journal_page_first 17939
_journal_page_last 17947
_journal_paper_doi 10.1039/c6dt03049a
_journal_volume 45
_journal_year 2016
_chemical_formula_moiety 'Cu I C6 H8 N2'
_chemical_formula_sum 'C6 H8 Cu I N2'
_chemical_formula_weight 298.59
_space_group_IT_number 14
_symmetry_cell_setting monoclinic
_symmetry_space_group_name_Hall '-P 2ybc'
_symmetry_space_group_name_H-M 'P 1 21/c 1'
_audit_update_record
;
2016-08-01 deposited with the CCDC.
2016-10-10 downloaded from the CCDC.
;
_cell_angle_alpha 90
_cell_angle_beta 98.5544(11)
_cell_angle_gamma 90
_cell_formula_units_Z 4
_cell_length_a 8.3526(2)
_cell_length_b 13.8271(3)
_cell_length_c 7.27148(18)
_cell_measurement_temperature 298
_cell_volume 830.46(3)
_diffrn_ambient_temperature 298
_diffrn_measurement_device_type 'Debye Scherrer'
_diffrn_radiation_probe x-ray
_diffrn_radiation_type synchrotron
_diffrn_radiation_wavelength 0.775311
_exptl_crystal_colour white
_exptl_crystal_density_diffrn 2.388
_exptl_crystal_description powder
_exptl_crystal_preparation ', Luminescent'
_pd_char_colour white
_pd_meas_number_of_points 13057
_pd_proc_2theta_range_inc 0.0036
_pd_proc_2theta_range_max 50.00
_pd_proc_2theta_range_min 3.00
_pd_proc_ls_prof_R_factor 0.0543
_pd_proc_ls_prof_wR_expected 0.0038
_pd_proc_ls_prof_wR_factor 0.0673
_pd_spec_mounting 'glass capillary'
_pd_spec_mount_mode transmission
_refine_ls_goodness_of_fit_all 17.54328
_refine_ls_number_parameters 52
_refine_ls_R_I_factor 0.0399
_refine_ls_shift/su_max 0
_cod_data_source_file c6dt03049a2.cif
_cod_data_source_block Y_finale
_cod_depositor_comments
;
The following automatic conversions were performed:

'_symmetry_cell_setting' value 'Monoclinic' changed to 'monoclinic'
according to
/usr/data/users/saulius/crontab/automatic-downloads/rss-feeds/RSC/lib/dictionaries/cif_core.dic
dictionary named 'cif_core.dic' version 2.4.2 from 2011-04-26.

Automatic conversion script
Id: cif_fix_values 4268 2015-11-12 08:31:59Z antanas 

 Adding full bibliography for 7040837--7040839.cif.
;
_cod_original_cell_volume 830.45(4)
_cod_original_sg_symbol_H-M P21/c
_cod_original_formula_sum 'Cu I C6 H8 N2'
_cod_database_code 7040838

loop_
_symmetry_equiv_pos_as_xyz
'x, y, z '
'-x, y+1/2, -z+1/2 '
'x, -y+1/2, z+1/2 '
'-x, -y, -z '

loop_
_atom_site_label
_atom_site_type_symbol
_atom_site_symmetry_multiplicity
_atom_site_fract_x
_atom_site_fract_y
_atom_site_fract_z
_atom_site_occupancy
_atom_site_B_iso_or_equiv
I1 I 4 0.02596(12) 0.35879(7) 0.13464(13) 1 2.86(2)
Cu1 Cu 4 0.0415(2) 0.54821(15) 0.1926(2) 1 2.86(2)
N1 N 4 0.2704(7) 0.5910(10) 0.3335(11) 1 3.29(3)
N2 N 4 0.8485(6) 0.5961(11) 0.3433(11) 1 3.29(3)
C1 C 4 0.3960(7) 0.5655(6) 0.2503(8) 1 3.29(3)
C2 C 4 0.5491(6) 0.5971(2) 0.3210(5) 1 3.29(3)
C3 C 4 0.5674(8) 0.6535(3) 0.4802(6) 1 3.29(3)
C4 C 4 0.4343(10) 0.6776(5) 0.5626(8) 1 3.29(3)
C5 C 4 0.2841(8) 0.6450(9) 0.4862(11) 1 3.29(3)
C6 C 4 0.6925(7) 0.5675(5) 0.2321(7) 1 3.29(3)
H1 H 4 0.3775(9) 0.5198(8) 0.1269(9) 1 4.71(4)
H2 H 4 0.8762(10) 0.6671(12) 0.3636(14) 1 4.71(4)
H3 H 4 0.6872(9) 0.6788(7) 0.5405(9) 1 4.71(4)
H4 H 4 0.4485(13) 0.7221(6) 0.6875(10) 1 4.71(4)
H5 H 4 0.1778(9) 0.6632(12) 0.5495(14) 1 4.71(4)
H6 H 4 0.6831(9) 0.6016(5) 0.0958(8) 1 4.71(4)
H22 H 4 0.8408(8) 0.5643(12) 0.4675(10) 1 4.71(4)
H66 H 4 0.6908(11) 0.4892(5) 0.2159(9) 1 4.71(4)
